data_2100065
loop_
_publ_author_name
'Richard E. Marsh'

_publ_section_title
;
 Space group <i>P</i>1: an update
;
_journal_issue 3
_journal_name_full 'Acta Crystallographica Section B'
_journal_page_first 359
_journal_page_last 359
_journal_paper_doi 10.1107/S0108768105009651
_journal_volume 61
_journal_year 2005
_chemical_formula_moiety '5(C6 S10 Ni), C10 H26 N2, 2(C2 H3 N)'
_chemical_formula_sum 'C44 H32 N4 Ni5 S50'
_space_group_crystal_system triclinic
_space_group_IT_number 2
_space_group_name_Hall '-P 1'
_space_group_name_H-M_alt 'P -1'
_audit_creation_method CRYM
_cell_angle_alpha 102.07
_cell_angle_beta 103.17
_cell_angle_gamma 74.04
_cell_formula_units_Z 1
_cell_length_a 12.9390
_cell_length_b 20.3790
_cell_length_c 8.8070
_cell_volume 2147.255
_cod_data_source_file bk0148.cif
_cod_data_source_block PAHGAG
_cod_depositor_comments
;
 Updating space group information and adding the symmetry operation list.

 Antanas Vaitkus,
 2018-06-14

  Added moiety chemical formula and Z value from Marsh (2005) paper.
  The summary chemical formula is calculated from moiety formula using
  AdHocParser
  (svn://www.crystallography.net/cod-tools/trunk/Formulae/AdHocParser.yp,
  revision 1441.)

  Andrius Merkys
  2013-11-11
;
_cod_original_sg_symbol_H-M P-1
_cod_original_formula_sum 'not given'
_cod_database_code 2100065

loop_
_space_group_symop_id
_space_group_symop_operation_xyz
1 x,y,z
2 -x,-y,-z

loop_
_atom_site_label
_atom_site_fract_x
_atom_site_fract_y
_atom_site_fract_z
_atom_site_type_symbol
Ni1 0.50000 0.00000 0.00000 Ni
S1 0.43185 0.07445 0.18620 S
S2 0.44200 0.22315 0.30030 S
S3 0.51380 0.34835 0.29605 S
S4 0.56215 0.22225 0.06035 S
S5 0.56595 0.07300 -0.06975 S
C11 0.47100 0.14610 0.17235 C
C12 0.50550 0.26875 0.22250 C
C13 0.52910 0.14550 0.05950 C
Ni2 0.69460 -0.06840 0.34175 Ni
S11 0.63545 0.00565 0.53405 S
S12 0.64580 0.15350 0.64860 S
S13 0.70490 0.28090 0.62705 S
S14 0.75895 0.15360 0.39925 S
S15 0.75625 0.00550 0.26760 S
S16 0.63050 -0.14030 0.41800 S
S17 0.64095 -0.29200 0.30115 S
S18 0.72385 -0.42650 0.10870 S
S19 0.76730 -0.29655 0.06700 S
S20 0.76345 -0.14430 0.15930 S
C17 0.67135 0.07800 0.52020 C
C18 0.70385 0.19975 0.56225 C
C19 0.72605 0.07665 0.40045 C
C20 0.66835 -0.21450 0.29450 C
C21 0.71225 -0.34345 0.15500 C
C22 0.72855 -0.21610 0.17890 C
Ni3 0.90475 1.03245 0.83105 Ni
S21 0.97020 0.95835 0.64350 S
S22 0.96380 0.80950 0.52920 S
S23 0.90475 0.68125 0.54565 S
S24 0.84240 0.80965 0.76745 S
S25 0.83965 0.95850 0.90010 S
S26 0.97160 1.10355 0.75605 S
S27 0.96690 1.25390 0.87545 S
S28 0.89925 1.38735 1.07970 S
S29 0.84265 1.25990 1.11345 S
S30 0.83530 1.10935 1.01350 S
C23 0.93205 0.88650 0.65450 C
C24 0.90395 0.76285 0.61025 C
C25 0.87480 0.88700 0.76805 C
C26 0.93435 1.17775 0.88315 C
C27 0.90250 1.30425 1.02695 C
C28 0.87540 1.17970 0.99680 C
N1 0.78155 0.48320 0.57200 N
C1 0.85950 0.48785 0.47565 C
C2 0.96820 0.49805 0.56085 C
C5 0.68315 0.47030 0.47340 C
C6 0.75440 0.54760 0.67305 C
C7 0.82495 0.42920 0.66550 C
H1 0.87167 0.44482 0.40052 H
H2 0.82444 0.52678 0.41783 H
H3 1.00753 0.45915 0.61711 H
H4 0.95991 0.54110 0.63637 H
H5 0.69930 0.42759 0.40497 H
H6 0.63426 0.46821 0.53704 H
H7 0.65027 0.50650 0.41243 H
H8 0.72544 0.58374 0.61122 H
H9 0.70148 0.54606 0.73052 H
H10 0.81822 0.55585 0.74465 H
H11 0.89092 0.43620 0.73298 H
H12 0.77352 0.42946 0.72743 H
H13 0.83933 0.38596 0.59839 H
N3 0.54720 0.46890 0.75750 N
C41 0.56660 0.43625 0.85330 C
C42 0.58385 0.39195 0.96425 C
H27 0.61295 0.34140 0.91460 H
H28 0.51125 0.39585 1.00335 H
H29 0.64075 0.40555 1.06130 H
